data_4511982
loop_
_publ_author_name
'Mesbah, Adel'
'Clavier, Nicolas'
'Elkaim, Erik'
'Gausse, Cl\'emence'
'Kacem, Ilyes Ben'
'Szenknect, Stephanie'
'Dacheux, Nicolas'

_publ_section_title
;
 Monoclinic Form of the Rhabdophane Compounds: REEPO4&#x00B7;0.667H2O
;
_journal_issue 10
_journal_name_full 'Crystal Growth &amp; Design'
_journal_page_first 5090
_journal_paper_doi 10.1021/cg500707b
_journal_volume 14
_journal_year 2014
_chemical_formula_moiety 'O4 P Sm'
_chemical_formula_sum 'O4 P Sm'
_chemical_formula_weight 245.33
_chemical_name_systematic ' ?'
_space_group_IT_number 5
_symmetry_cell_setting monoclinic
_symmetry_space_group_name_Hall 'C 2y'
_symmetry_space_group_name_H-M 'C 1 2 1'
_cell_angle_alpha 90.00000
_cell_angle_beta 90.028(3)
_cell_angle_gamma 90.00000
_cell_formula_units_Z 6
_cell_length_a 12.14431(9)
_cell_length_b 7.01776(7)
_cell_length_c 6.34756(15)
_cell_measurement_temperature 573
_cell_volume 540.976(14)
_computing_structure_refinement FULLPROF
_diffrn_ambient_temperature 573
_diffrn_radiation_type ' 'Cu K\a'
_diffrn_radiation_wavelength 1.54056
_pd_instr_location ' ?'
_pd_meas_2theta_range_inc 0.014302
_pd_meas_2theta_range_max 120.00300
_pd_meas_2theta_range_min 5.08600
_pd_meas_number_of_points 8037
_pd_proc_2theta_range_inc 0.014302
_pd_proc_2theta_range_max 119.9645
_pd_proc_2theta_range_min 5.0475
_pd_proc_ls_pref_orient_corr ' ?'
_pd_proc_ls_prof_R_factor 4.5047
_pd_proc_ls_prof_wR_expected 4.1011
_pd_proc_ls_prof_wR_factor 6.1609
_pd_proc_wavelength 1.540560
_pd_spec_mounting ' ?'
_refine_ls_number_parameters 23
_refine_ls_number_reflns 880
_refine_ls_number_restraints 9
_refine_ls_R_I_factor 11.6193
_cod_data_source_file cg500707b_si_001.cif
_cod_data_source_block AM1
_cod_depositor_comments
;
The following automatic conversions were performed:

'_symmetry_cell_setting' value 'Monoclinic' changed to 'monoclinic'
according to
/home/saulius/struct/COD-crude-data--automatic-downloads/rss-feeds/ACS/lib/dictionaries/cif_core.dic
dictionary named 'cif_core.dic' version 2.4.2 from 2011-04-26.

Automatic conversion script
Id: cif_fix_values 2281 2013-09-26 08:29:07Z andrius 

 Adding full bibliography for 4511981--4511982.cif.
;
_cod_original_cell_volume 540.975(14)
_cod_original_sg_symbol_H-M 'C 2'
_cod_database_code 4511982
_pd_proc_ls_prof_cr_factor 36.0810
_pd_proc_ls_prof_cwr_factor 21.0901
_pd_proc_ls_prof_cwr_expected 14.0389
_pd_proc_ls_prof_chi2 2.2568
_pd_proc_ls_prof_echi2 2.5841

loop_
_symmetry_equiv_pos_as_xyz
x,y,z
-x,y,-z
x+1/2,y+1/2,z
-x+1/2,y+1/2,-z

loop_
_atom_site_label
_atom_site_fract_x
_atom_site_fract_y
_atom_site_fract_z
_atom_site_U_iso_or_equiv
_atom_site_occupancy
_atom_site_adp_type
_atom_site_type_symbol
SM1 0.2506(18) 0.157(6) 0.668(5) 0.00000 1.00000 Uiso Sm
SM2 0.00000 0.406(8) 0.00000 0.00000 1.00000 Uiso Sm
P1 0.2557(4) 0.1670(6) 0.1673(7) 0.00000 1.00000 Uiso P
P2 0.00000 0.39379(17) 0.50000 0.00000 1.00000 Uiso P
O1 0.07244 0.52101 0.35691 0.00000 1.00000 Uiso O
O2 0.07033 0.25492 0.63363 0.00000 1.00000 Uiso O
O3 0.15098 0.19589 0.03247 0.00000 1.00000 Uiso O
O4 0.22912 -0.01577 0.29235 0.00000 1.00000 Uiso O
O5 0.28086 0.33120 0.32321 0.00000 1.00000 Uiso O
O6 0.35308 0.10487 0.02479 0.00000 1.00000 Uiso O

loop_
_atom_type_symbol
_atom_type_scat_Cromer_Mann_a1
_atom_type_scat_Cromer_Mann_b1
_atom_type_scat_Cromer_Mann_a2
_atom_type_scat_Cromer_Mann_b2
_atom_type_scat_Cromer_Mann_a3
_atom_type_scat_Cromer_Mann_b3
_atom_type_scat_Cromer_Mann_a4
_atom_type_scat_Cromer_Mann_b4
_atom_type_scat_Cromer_Mann_c
_atom_type_scat_dispersion_real
_atom_type_scat_dispersion_imag
_atom_type_scat_source
sm 24.00420 2.47274 19.42580 0.19645 13.43960 14.39960 2.89604 128.00700 2.20963 -5.69600 12.32000 International_Tables_for_Crystallography_Vol.C(1991)_Tables_6.1.1.4_and_6.1.1.5
p 6.43450 1.90670 4.17910 27.15700 1.78000 0.52600 1.49080 68.16450 1.11490 0.28300 0.43400 International_Tables_for_Crystallography_Vol.C(1991)_Tables_6.1.1.4_and_6.1.1.5
o 3.04850 13.27710 2.28680 5.70110 1.54630 0.32390 0.86700 32.90890 0.25080 0.04700 0.03200 International_Tables_for_Crystallography_Vol.C(1991)_Tables_6.1.1.4_and_6.1.1.5

loop_
_geom_angle_atom_site_label_1
_geom_angle_atom_site_label_2
_geom_angle_atom_site_label_3
_geom_angle
_geom_angle_site_symmetry_1
_geom_angle_site_symmetry_3
O1 SM1 O2 168.7(9) 4_546 1_555
O1 SM1 O3 121.5(9) 4_546 1_556
O1 SM1 O4 81.1(10) 4_546 1_555
O1 SM1 O4 108.1(12) 4_546 4_556
O1 SM1 O5 90.3(10) 4_546 1_555
O1 SM1 O5 75.7(12) 4_546 4_546
O1 SM1 O6 64.3(9) 4_546 1_556
O2 SM1 O3 67.3(9) 1_555 1_556
O2 SM1 O4 87.6(9) 1_555 1_555
O2 SM1 O4 79.4(12) 1_555 4_556
O2 SM1 O5 85.0(10) 1_555 1_555
O2 SM1 O5 98.0(12) 1_555 4_546
O2 SM1 O6 125.2(9) 1_555 1_556
O3 SM1 O4 141.6(10) 1_556 1_555
O3 SM1 O4 81.4(12) 1_556 4_556
O3 SM1 O5 141.1(10) 1_556 1_555
O3 SM1 O5 90.3(12) 1_556 4_546
O3 SM1 O6 58.0(9) 1_556 1_556
O4 SM1 O4 123.5(13) 1_555 4_556
O4 SM1 O5 57.7(11) 1_555 1_555
O4 SM1 O5 63.9(13) 1_555 4_546
O4 SM1 O6 138.8(10) 1_555 1_556
O4 SM1 O5 66.5(13) 4_556 1_555
O4 SM1 O5 171.7(15) 4_556 4_546
O4 SM1 O6 89.7(12) 4_556 1_556
O5 SM1 O5 121.4(13) 1_555 4_546
O5 SM1 O6 138.4(10) 1_555 1_556
O5 SM1 O6 85.4(12) 4_546 1_556
O1 SM2 O1 143.3(6) 1_555 2_555
O1 SM2 O2 141.1(6) 1_555 1_554
O1 SM2 O2 58.0(6) 1_555 2_556
O1 SM2 O3 81.6(9) 1_555 1_555
O1 SM2 O3 122.7(9) 1_555 2_555
O1 SM2 O6 90.8(10) 1_555 3_455
O1 SM2 O6 66.3(10) 1_555 4_555
O1 SM2 O2 58.0(6) 2_555 1_554
O1 SM2 O2 141.1(6) 2_555 2_556
O1 SM2 O3 122.7(9) 2_555 1_555
O1 SM2 O3 81.6(9) 2_555 2_555
O1 SM2 O6 66.3(10) 2_555 3_455
O1 SM2 O6 90.8(10) 2_555 4_555
O2 SM2 O2 133.7(7) 1_554 2_556
O2 SM2 O3 65.4(10) 1_554 1_555
O2 SM2 O3 85.7(10) 1_554 2_555
O2 SM2 O6 123.4(10) 1_554 3_455
O2 SM2 O6 86.1(10) 1_554 4_555
O2 SM2 O3 85.7(10) 2_556 1_555
O2 SM2 O3 65.4(10) 2_556 2_555
O2 SM2 O6 86.1(10) 2_556 3_455
O2 SM2 O6 123.4(10) 2_556 4_555
O3 SM2 O3 102.7(12) 1_555 2_555
O3 SM2 O6 171.0(12) 1_555 3_455
O3 SM2 O6 77.3(12) 1_555 4_555
O3 SM2 O6 77.3(12) 2_555 3_455
O3 SM2 O6 171.0(12) 2_555 4_555
O6 SM2 O6 104.2(12) 3_455 4_555
O3 P1 O4 102.8(2) 1_555 1_555
O3 P1 O5 114.7(2) 1_555 1_555
O3 P1 O6 109.9(2) 1_555 1_555
O4 P1 O5 109.3(2) 1_555 1_555
O4 P1 O6 103.1(2) 1_555 1_555
O5 P1 O6 115.5(2) 1_555 1_555
O1 P2 O1 109.56(4) 1_555 2_556
O1 P2 O2 111.77(4) 1_555 1_555
O1 P2 O2 110.79(4) 1_555 2_556
O1 P2 O2 110.79(4) 2_556 1_555
O1 P2 O2 111.77(4) 2_556 2_556
O2 P2 O2 102.00(4) 1_555 2_556
SM1 O1 SM2 112.4(17) 4_556 1_555
SM1 O1 P2 142.3(18) 4_556 1_555
SM1 O1 O1 133.1(13) 4_556 2_556
SM1 O1 O2 110.5(15) 4_556 1_555
SM1 O1 O2 156.7(15) 4_556 2_556
SM1 O1 O5 51.6(10) 4_556 1_555
SM1 O1 O6 62.5(10) 4_556 4_555
SM2 O1 P2 98.2(4) 1_555 1_555
SM2 O1 O1 113.4(6) 1_555 2_556
SM2 O1 O2 111.9(7) 1_555 1_555
SM2 O1 O2 63.7(7) 1_555 2_556
SM2 O1 O5 95.2(5) 1_555 1_555
SM2 O1 O6 51.6(8) 1_555 4_555
P2 O1 O5 106.12(3) 1_555 1_555
P2 O1 O6 149.08(4) 1_555 4_555
O1 O1 O2 60.0536(18) 2_556 1_555
O1 O1 O2 60.6393(19) 2_556 2_556
O1 O1 O5 131.889(4) 2_556 1_555
O1 O1 O6 153.317(7) 2_556 4_555
O2 O1 O2 56.1673(17) 1_555 2_556
O2 O1 O5 73.857(2) 1_555 1_555
O2 O1 O6 142.267(4) 1_555 4_555
O2 O1 O5 105.1788(13 2_556 1_555
O2 O1 O6 114.601(4) 2_556 4_555
O5 O1 O6 74.551(2) 1_555 4_555
SM1 O2 SM2 109.7(16) 1_555 1_556
SM1 O2 P2 139.7(18) 1_555 1_555
SM1 O2 O1 105.8(14) 1_555 1_555
SM1 O2 O1 149.6(15) 1_555 2_556
SM1 O2 O2 137.8(13) 1_555 2_556
SM1 O2 O3 61.9(9) 1_555 1_556
SM1 O2 O4 50.6(10) 1_555 4_556
SM2 O2 P2 92.9(5) 1_556 1_555
SM2 O2 O1 107.9(6) 1_556 1_555
SM2 O2 O1 58.4(6) 1_556 2_556
SM2 O2 O2 112.5(7) 1_556 2_556
SM2 O2 O3 51.4(8) 1_556 1_556
SM2 O2 O4 84.8(5) 1_556 4_556
P2 O2 O3 142.79(4) 1_555 1_556
P2 O2 O4 101.45(3) 1_555 4_556
O1 O2 O1 59.3071(18) 1_555 2_556
O1 O2 O2 61.6039(18) 1_555 2_556
O1 O2 O3 137.559(4) 1_555 1_556
O1 O2 O4 72.778(2) 1_555 4_556
O1 O2 O2 62.2288(19) 2_556 2_556
O1 O2 O3 109.341(4) 2_556 1_556
O1 O2 O4 99.0800(14) 2_556 4_556
O2 O2 O3 154.512(7) 2_556 1_556
O2 O2 O4 134.133(4) 2_556 4_556
O3 O2 O4 69.029(2) 1_556 4_556
SM1 O3 SM2 110.2(18) 1_554 1_555
SM1 O3 P1 95.4(16) 1_554 1_555
SM1 O3 O2 50.8(8) 1_554 1_554
SM1 O3 O4 110.9(14) 1_554 1_555
SM1 O3 O5 112.5(14) 1_554 1_555
SM1 O3 O6 60.7(9) 1_554 1_555
SM1 O3 O6 90.0(13) 1_554 4_555
SM2 O3 P1 140.2(17) 1_555 1_555
SM2 O3 O2 63.2(10) 1_555 1_554
SM2 O3 O4 138.5(19) 1_555 1_555
SM2 O3 O5 107.7(9) 1_555 1_555
SM2 O3 O6 155.0(14) 1_555 1_555
SM2 O3 O6 50.0(11) 1_555 4_555
P1 O3 O2 145.4(3) 1_555 1_554
P1 O3 O6 102.3(3) 1_555 4_555
O2 O3 O4 149.652(5) 1_554 1_555
O2 O3 O5 144.437(6) 1_554 1_555
O2 O3 O6 111.409(4) 1_554 1_555
O2 O3 O6 74.244(2) 1_554 4_555
O4 O3 O5 60.1786(19) 1_555 1_555
O4 O3 O6 58.5408(18) 1_555 1_555
O4 O3 O6 134.661(2) 1_555 4_555
O5 O3 O6 61.3217(19) 1_555 1_555
O5 O3 O6 74.800(2) 1_555 4_555
O6 O3 O6 105.2955(13 1_555 4_555
SM1 O4 SM1 110(2) 1_555 4_546
SM1 O4 P1 93.5(16) 1_555 1_555
SM1 O4 O2 91.4(13) 1_555 4_546
SM1 O4 O3 111.5(14) 1_555 1_555
SM1 O4 O5 58.1(10) 1_555 1_555
SM1 O4 O5 51.3(11) 1_555 4_546
SM1 O4 O6 113.8(14) 1_555 1_555
SM1 O4 P1 149(3) 4_546 1_555
SM1 O4 O2 50.0(11) 4_546 4_546
SM1 O4 O3 136(2) 4_546 1_555
SM1 O4 O5 157(2) 4_546 1_555
SM1 O4 O5 60.5(13) 4_546 4_546
SM1 O4 O6 110.8(18) 4_546 1_555
P1 O4 O2 111.2(3) 1_555 4_546
P1 O4 O5 144.6(3) 1_555 4_546
O2 O4 O3 140.094(3) 4_546 1_555
O2 O4 O5 107.9351(15 4_546 1_555
O2 O4 O5 70.941(2) 4_546 4_546
O2 O4 O6 77.849(2) 4_546 1_555
O3 O4 O5 63.696(2) 1_555 1_555
O3 O4 O5 148.699(4) 1_555 4_546
O3 O4 O6 63.2636(19) 1_555 1_555
O5 O4 O5 109.200(2) 1_555 4_546
O5 O4 O6 64.0397(20) 1_555 1_555
O5 O4 O6 144.101(5) 4_546 1_555
SM1 O5 SM1 116(3) 1_555 4_556
SM1 O5 P1 99.5(17) 1_555 1_555
SM1 O5 O1 91.8(13) 1_555 1_555
SM1 O5 O3 110.4(14) 1_555 1_555
SM1 O5 O4 64.2(11) 1_555 1_555
SM1 O5 O4 53.0(11) 1_555 4_556
SM1 O5 O6 112.3(14) 1_555 1_555
SM1 O5 P1 136(3) 4_556 1_555
SM1 O5 O1 52.8(12) 4_556 1_555
SM1 O5 O3 106.1(18) 4_556 1_555
SM1 O5 O4 156(2) 4_556 1_555
SM1 O5 O4 64.8(13) 4_556 4_556
SM1 O5 O6 132.0(20) 4_556 1_555
P1 O5 O1 102.7(3) 1_555 1_555
P1 O5 O4 151.0(3) 1_555 4_556
O1 O5 O3 71.8346(19) 1_555 1_555
O1 O5 O4 103.5505(14 1_555 1_555
O1 O5 O4 72.811(3) 1_555 4_556
O1 O5 O6 129.078(3) 1_555 1_555
O3 O5 O4 56.1258(18) 1_555 1_555
O3 O5 O4 140.023(5) 1_555 4_556
O3 O5 O6 58.0307(18) 1_555 1_555
O4 O5 O4 116.617(2) 1_555 4_556
O4 O5 O6 56.1369(18) 1_555 1_555
O4 O5 O6 156.808(4) 4_556 1_555
SM1 O6 SM2 113.6(19) 1_554 3_545
SM1 O6 P1 95.9(16) 1_554 1_555
SM1 O6 O1 53.2(8) 1_554 4_545
SM1 O6 O3 61.3(9) 1_554 1_555
SM1 O6 O3 91.3(13) 1_554 4_545
SM1 O6 O4 111.2(14) 1_554 1_555
SM1 O6 O5 112.5(14) 1_554 1_555
SM2 O6 P1 144.3(19) 3_545 1_555
SM2 O6 O1 62.1(10) 3_545 4_545
SM2 O6 O3 156.4(14) 3_545 1_555
SM2 O6 O3 52.8(11) 3_545 4_545
SM2 O6 O4 108.8(9) 3_545 1_555
SM2 O6 O5 133.2(18) 3_545 1_555
P1 O6 O1 148.8(3) 1_555 4_545
P1 O6 O3 109.8(3) 1_555 4_545
O1 O6 O3 113.814(4) 4_545 1_555
O1 O6 O3 70.7922(19) 4_545 4_545
O1 O6 O4 140.804(6) 4_545 1_555
O1 O6 O5 155.245(5) 4_545 1_555
O3 O6 O3 103.6370(13 1_555 4_545
O3 O6 O4 58.1957(18) 1_555 1_555
O3 O6 O5 60.6476(19) 1_555 1_555
O3 O6 O4 74.388(2) 4_545 1_555
O3 O6 O5 133.283(2) 4_545 1_555
O4 O6 O5 59.8234(19) 1_555 1_555

loop_
_geom_bond_atom_site_label_1
_geom_bond_atom_site_label_2
_geom_bond_distance
_geom_bond_site_symmetry_2
SM1 O1 2.36(3) 4_546
SM1 O2 2.30(2) 1_555
SM1 O3 2.63(3) 1_556
SM1 O4 2.69(3) 1_555
SM1 O4 2.32(4) 4_556
SM1 O5 2.53(3) 1_555
SM1 O5 2.32(4) 4_546
SM1 O6 2.61(3) 1_556
SM2 O1 2.560(18) 1_555
SM2 O1 2.560(18) 2_555
SM2 O2 2.70(2) 1_554
SM2 O2 2.70(2) 2_556
SM2 O3 2.36(4) 1_555
SM2 O3 2.36(4) 2_555
SM2 O6 2.27(3) 3_455
SM2 O6 2.27(3) 4_555
P1 O3 1.546(5) 1_555
P1 O4 1.543(4) 1_555
P1 O5 1.549(4) 1_555
P1 O6 1.552(5) 1_555
P2 O1 1.5481(7) 1_555
P2 O1 1.5481(7) 2_556
P2 O2 1.5486(8) 1_555
P2 O2 1.5486(8) 2_556
O1 SM1 2.36(3) 4_556
O1 SM2 2.560(18) 1_555
O1 P2 1.5481(7) 1_555
O1 O1 2.52956(7) 2_556
O1 O2 2.56379(3) 1_555
O1 O2 2.548909(16 2_556
O1 O5 2.86830(2) 1_555
O1 O6 2.65271(7) 4_555
O2 SM1 2.30(2) 1_555
O2 SM2 2.70(2) 1_556
O2 P2 1.5486(8) 1_555
O2 O1 2.56379(3) 1_555
O2 O1 2.548909(16 2_556
O2 O2 2.40689(7) 2_556
O2 O3 2.74550(7) 1_556
O2 O4 2.95655(3) 4_556
O3 SM1 2.63(3) 1_554
O3 SM2 2.36(4) 1_555
O3 P1 1.546(5) 1_555
O3 O2 2.74550(7) 1_554
O3 O4 2.41382(4) 1_555
O3 O5 2.60625(7) 1_555
O3 O6 2.536614(18 1_555
O3 O6 2.89346(3) 4_555
O4 SM1 2.69(3) 1_555
O4 SM1 2.32(4) 4_546
O4 P1 1.543(4) 1_555
O4 O2 2.95655(3) 4_546
O4 O3 2.41382(4) 1_555
O4 O5 2.52231(2) 1_555
O4 O5 2.66892(5) 4_546
O4 O6 2.42279(6) 1_555
O5 SM1 2.53(3) 1_555
O5 SM1 2.32(4) 4_556
O5 P1 1.549(4) 1_555
O5 O1 2.86830(2) 1_555
O5 O3 2.60625(7) 1_555
O5 O4 2.52231(2) 1_555
O5 O4 2.66892(5) 4_556
O5 O6 2.62332(5) 1_555
O6 SM1 2.61(3) 1_554
O6 SM2 2.27(3) 3_545
O6 P1 1.552(5) 1_555
O6 O1 2.65271(7) 4_545
O6 O3 2.536614(18 1_555
O6 O3 2.89346(3) 4_545
O6 O4 2.42279(6) 1_555
O6 O5 2.62332(5) 1_555
